data_2101234
loop_
_publ_author_name
'Yashima, M.'
'Sasaki, S.'
'Kakihana, M.'
'Yamaguchi, Y.'
'Arashi, H.'
'Yoshimura, M.'

_publ_section_title
;
 Oxygen-induced structural change of the tetragonal phase around the
 tetragonal--cubic phase boundary in ZrO~2~--YO~1.5~ solid solutions
;
_journal_issue 6
_journal_name_full 'Acta Crystallographica Section B'
_journal_page_first 663
_journal_page_last 672
_journal_paper_doi 10.1107/S0108768194006257
_journal_volume 50
_journal_year 1994
_chemical_formula_moiety 'O2 Zr1'
_chemical_formula_sum 'O2 Zr'
_symmetry_cell_setting cubic
_symmetry_space_group_name_Hall '-F 4 2 3'
_symmetry_space_group_name_H-M 'F m -3 m'
_cell_angle_alpha 90.
_cell_angle_beta 90.
_cell_angle_gamma 90.
_cell_formula_units_Z 4
_cell_length_a 5.14335
_cell_length_b 5.14335
_cell_length_c 5.14335
_cell_volume 136.062
_cod_data_source_file oh0040.cif
_cod_data_source_block oh0040a
_cod_original_cell_volume 51.83
_cod_original_formula_sum 'O2 Zr1'
_cod_database_code 2101234

loop_
_atom_site_label
_atom_site_fract_x
_atom_site_fract_y
_atom_site_fract_z
Zr .0 .0 .0
O .25 .25 .25

loop_
_cod_related_entry_id
_cod_related_entry_database
_cod_related_entry_code
1 ChemSpider 4955305
